data_4125196
loop_
_publ_author_name
'Mukherjee, Debabrata'
'Osseili, Hassan'
'Spaniol, Thomas P.'
'Okuda, Jun'

_publ_section_title
;
 Alkali Metal Hydridotriphenylborates [(L)M][HBPh3] (M = Li, Na, K):
 Chemoselective Catalysts for Carbonyl and CO2 Hydroboration.
;
_journal_issue 34
_journal_name_full 'Journal of the American Chemical Society'
_journal_page_first 10790
_journal_page_last 10793
_journal_paper_doi 10.1021/jacs.6b06319
_journal_volume 138
_journal_year 2016
_chemical_formula_moiety 'C30 H46 B K N4'
_chemical_formula_sum 'C30 H46 B K N4'
_chemical_formula_weight 512.62
_chemical_name_systematic
;
 ?
;
_space_group_crystal_system monoclinic
_space_group_IT_number 14
_space_group_name_Hall '-P 2ybc'
_space_group_name_H-M_alt 'P 1 21/c 1'
_symmetry_space_group_name_Hall '-P 2ybc'
_symmetry_space_group_name_H-M 'P 1 21/c 1'
_atom_sites_solution_hydrogens difmap
_audit_creation_method SHELXL-2013
_cell_angle_alpha 90
_cell_angle_beta 91.481(8)
_cell_angle_gamma 90
_cell_formula_units_Z 4
_cell_length_a 16.436(7)
_cell_length_b 10.063(4)
_cell_length_c 18.000(8)
_cell_measurement_reflns_used 762
_cell_measurement_temperature 100(2)
_cell_measurement_theta_max 18.51
_cell_measurement_theta_min 2.26
_cell_volume 2976(2)
_computing_cell_refinement 'Bruker SAINT'
_computing_data_collection 'Bruker APEX'
_computing_data_reduction 'Bruker SAINT'
_computing_molecular_graphics 'ORTEP-III (Farrugia, 1999)'
_computing_structure_refinement 'SHELXL-97 (Sheldrick, 1997)'
_computing_structure_solution 'SIR-92 (Altomare 1992)'
_diffrn_ambient_temperature 100(2)
_diffrn_measured_fraction_theta_full 1.000
_diffrn_measured_fraction_theta_max 0.988
_diffrn_measurement_device_type 'Bruker APEX-I CCD'
_diffrn_measurement_method '\w scans'
_diffrn_radiation_monochromator 'multilayer optics'
_diffrn_radiation_source microsource
_diffrn_radiation_type MoK\a
_diffrn_radiation_wavelength 0.71073
_diffrn_reflns_av_R_equivalents 0.1605
_diffrn_reflns_av_unetI/netI 0.1081
_diffrn_reflns_Laue_measured_fraction_full 1.000
_diffrn_reflns_Laue_measured_fraction_max 0.988
_diffrn_reflns_limit_h_max 19
_diffrn_reflns_limit_h_min -19
_diffrn_reflns_limit_k_max 12
_diffrn_reflns_limit_k_min -12
_diffrn_reflns_limit_l_max 21
_diffrn_reflns_limit_l_min -21
_diffrn_reflns_number 32211
_diffrn_reflns_point_group_measured_fraction_full 1.000
_diffrn_reflns_point_group_measured_fraction_max 0.988
_diffrn_reflns_theta_full 25.242
_diffrn_reflns_theta_max 25.505
_diffrn_reflns_theta_min 2.264
_exptl_absorpt_coefficient_mu 0.203
_exptl_absorpt_correction_T_max 0.7452
_exptl_absorpt_correction_T_min 0.5130
_exptl_absorpt_correction_type multi-scan
_exptl_absorpt_process_details 'Sadabs Bruker'
_exptl_crystal_colour colourless
_exptl_crystal_density_diffrn 1.144
_exptl_crystal_description block
_exptl_crystal_F_000 1112
_exptl_crystal_size_max 0.200
_exptl_crystal_size_mid 0.150
_exptl_crystal_size_min 0.140
_refine_diff_density_max 0.390
_refine_diff_density_min -0.401
_refine_diff_density_rms 0.074
_refine_ls_extinction_method none
_refine_ls_goodness_of_fit_ref 1.073
_refine_ls_hydrogen_treatment refxyz
_refine_ls_matrix_type full
_refine_ls_number_parameters 463
_refine_ls_number_reflns 5468
_refine_ls_number_restraints 0
_refine_ls_restrained_S_all 1.073
_refine_ls_R_factor_all 0.1156
_refine_ls_R_factor_gt 0.0747
_refine_ls_shift/su_max 0.001
_refine_ls_shift/su_mean 0.000
_refine_ls_structure_factor_coef Fsqd
_refine_ls_weighting_details 'w=1/[\s^2^(Fo^2^)+(0.0418P)^2^+5.3008P] where P=(Fo^2^+2Fc^2^)/3'
_refine_ls_weighting_scheme calc
_refine_ls_wR_factor_gt 0.1630
_refine_ls_wR_factor_ref 0.1813
_reflns_Friedel_coverage 0.000
_reflns_number_gt 3632
_reflns_number_total 5468
_reflns_threshold_expression 'I > 2\s(I)'
_cod_data_source_file ja6b06319_si_002.cif
_cod_data_source_block 6
_cod_depositor_comments 'Adding full bibliography for 4125195--4125199.cif.'
_cod_database_code 4125196
_shelx_space_group_comment
;
The symmetry employed for this shelxl refinement is uniquely defined
by the following loop, which should always be used as a source of
symmetry information in preference to the above space-group names.
They are only intended as comments.
;
_shelx_estimated_absorpt_t_min 0.961
_shelx_estimated_absorpt_t_max 0.972
_shelxl_version_number 2013-4

loop_
_space_group_symop_operation_xyz
'x, y, z'
'-x, y+1/2, -z+1/2'
'-x, -y, -z'
'x, -y-1/2, z-1/2'

loop_
_atom_site_label
_atom_site_type_symbol
_atom_site_fract_x
_atom_site_fract_y
_atom_site_fract_z
_atom_site_U_iso_or_equiv
_atom_site_adp_type
_atom_site_occupancy
_atom_site_site_symmetry_order
_atom_site_calc_flag
_atom_site_refinement_flags_adp
K1 K 0.75198(5) 0.89339(8) 0.05070(5) 0.0209(2) Uani 1 1 d .
B1 B 0.7425(3) 1.1345(4) -0.1046(3) 0.0200(10) Uani 1 1 d .
H1 H 0.738(2) 1.015(4) -0.114(2) 0.024 Uiso 1 1 d U
N1 N 0.8765(2) 0.7250(3) 0.00346(18) 0.0235(8) Uani 1 1 d .
N2 N 0.74284(19) 0.8213(3) 0.20180(17) 0.0196(7) Uani 1 1 d .
N3 N 0.6073(2) 0.7865(3) -0.00624(18) 0.0233(8) Uani 1 1 d .
N4 N 0.72828(19) 0.6136(3) 0.08098(17) 0.0203(7) Uani 1 1 d .
C1 C 0.8538(3) 0.7353(5) -0.0751(3) 0.0363(12) Uani 1 1 d .
H1A H 0.792(3) 0.707(5) -0.084(3) 0.054 Uiso 1 1 d U
H1B H 0.862(3) 0.845(5) -0.093(3) 0.054 Uiso 1 1 d U
H1C H 0.886(3) 0.683(5) -0.108(3) 0.054 Uiso 1 1 d U
C2 C 0.9604(3) 0.7691(5) 0.0147(3) 0.0363(12) Uani 1 1 d .
H2A H 0.999(3) 0.713(5) -0.015(3) 0.054 Uiso 1 1 d U
H2B H 0.964(3) 0.863(5) 0.000(3) 0.054 Uiso 1 1 d U
H2C H 0.978(3) 0.767(5) 0.068(3) 0.054 Uiso 1 1 d U
C3 C 0.8311(3) 0.8349(5) 0.2121(3) 0.0284(10) Uani 1 1 d .
H3A H 0.862(3) 0.772(5) 0.171(3) 0.043 Uiso 1 1 d U
H3B H 0.848(3) 0.926(5) 0.207(3) 0.043 Uiso 1 1 d U
H3C H 0.847(3) 0.805(5) 0.265(3) 0.043 Uiso 1 1 d U
C4 C 0.7007(3) 0.9086(5) 0.2530(2) 0.0290(10) Uani 1 1 d .
H4A H 0.710(3) 0.881(4) 0.310(3) 0.043 Uiso 1 1 d U
H4B H 0.639(3) 0.901(5) 0.240(3) 0.043 Uiso 1 1 d U
H4C H 0.716(3) 0.999(5) 0.246(3) 0.043 Uiso 1 1 d U
C5 C 0.5608(3) 0.8463(5) 0.0531(3) 0.0265(10) Uani 1 1 d .
H5A H 0.504(3) 0.815(5) 0.053(2) 0.040 Uiso 1 1 d U
H5B H 0.585(3) 0.824(4) 0.108(3) 0.040 Uiso 1 1 d U
H5C H 0.559(3) 0.946(5) 0.044(2) 0.040 Uiso 1 1 d U
C6 C 0.5768(3) 0.8339(5) -0.0785(3) 0.0306(10) Uani 1 1 d .
H6A H 0.612(3) 0.789(5) -0.118(3) 0.046 Uiso 1 1 d U
H6B H 0.518(3) 0.808(5) -0.089(3) 0.046 Uiso 1 1 d U
H6C H 0.581(3) 0.944(5) -0.079(3) 0.046 Uiso 1 1 d U
C7 C 0.8683(3) 0.5875(4) 0.0295(2) 0.0243(9) Uani 1 1 d .
H7A H 0.888(3) 0.582(4) 0.080(2) 0.029 Uiso 1 1 d U
H7B H 0.902(2) 0.526(4) -0.004(2) 0.029 Uiso 1 1 d U
C8 C 0.7806(3) 0.5379(4) 0.0315(2) 0.0256(10) Uani 1 1 d .
H8A H 0.758(3) 0.542(4) -0.019(3) 0.031 Uiso 1 1 d U
H8B H 0.784(2) 0.445(5) 0.049(2) 0.031 Uiso 1 1 d U
C9 C 0.7167(3) 0.6835(4) 0.2141(2) 0.0225(9) Uani 1 1 d .
H9A H 0.653(3) 0.677(4) 0.213(2) 0.027 Uiso 1 1 d U
H9B H 0.733(2) 0.651(4) 0.268(2) 0.027 Uiso 1 1 d U
C10 C 0.7493(3) 0.5832(4) 0.1595(2) 0.0240(9) Uani 1 1 d .
H10A H 0.810(3) 0.579(4) 0.165(2) 0.029 Uiso 1 1 d U
H10B H 0.727(2) 0.497(5) 0.172(2) 0.029 Uiso 1 1 d U
C11 C 0.6051(3) 0.6413(4) -0.0043(3) 0.0266(10) Uani 1 1 d .
H11A H 0.633(3) 0.614(4) -0.051(2) 0.032 Uiso 1 1 d U
H11B H 0.548(3) 0.617(4) -0.008(2) 0.032 Uiso 1 1 d U
C12 C 0.6421(3) 0.5792(4) 0.0653(3) 0.0255(10) Uani 1 1 d .
H12A H 0.609(3) 0.606(4) 0.109(2) 0.031 Uiso 1 1 d U
H12B H 0.637(2) 0.481(5) 0.060(2) 0.031 Uiso 1 1 d U
C13 C 0.7535(2) 1.1667(4) -0.0159(2) 0.0169(8) Uani 1 1 d .
C14 C 0.6871(2) 1.1828(4) 0.0315(2) 0.0185(8) Uani 1 1 d .
H14 H 0.632(3) 1.184(4) 0.010(2) 0.022 Uiso 1 1 d U
C15 C 0.6978(3) 1.1966(4) 0.1085(2) 0.0230(9) Uani 1 1 d .
H15 H 0.650(3) 1.203(4) 0.137(2) 0.028 Uiso 1 1 d U
C16 C 0.7750(3) 1.1973(4) 0.1410(2) 0.0256(10) Uani 1 1 d .
H16 H 0.782(3) 1.208(4) 0.194(2) 0.031 Uiso 1 1 d U
C17 C 0.8413(3) 1.1825(4) 0.0959(2) 0.0235(9) Uani 1 1 d .
H17 H 0.904(3) 1.190(4) 0.117(2) 0.028 Uiso 1 1 d U
C18 C 0.8299(2) 1.1681(4) 0.0194(2) 0.0197(9) Uani 1 1 d .
H18 H 0.879(2) 1.156(4) -0.011(2) 0.024 Uiso 1 1 d U
C19 C 0.8219(2) 1.1860(4) -0.1488(2) 0.0182(8) Uani 1 1 d .
C20 C 0.8469(2) 1.3202(4) -0.1458(2) 0.0221(9) Uani 1 1 d .
H20 H 0.813(2) 1.380(4) -0.115(2) 0.027 Uiso 1 1 d U
C21 C 0.9133(3) 1.3672(4) -0.1830(2) 0.0256(10) Uani 1 1 d .
H21 H 0.929(2) 1.461(5) -0.178(2) 0.031 Uiso 1 1 d U
C22 C 0.9591(3) 1.2819(5) -0.2256(2) 0.0292(10) Uani 1 1 d .
H22 H 1.006(3) 1.319(4) -0.252(2) 0.035 Uiso 1 1 d U
C23 C 0.9367(3) 1.1493(5) -0.2294(2) 0.0321(11) Uani 1 1 d .
H23 H 0.966(3) 1.090(4) -0.259(2) 0.039 Uiso 1 1 d U
C24 C 0.8700(3) 1.1030(5) -0.1918(2) 0.0251(9) Uani 1 1 d .
H24 H 0.855(3) 1.013(5) -0.196(2) 0.030 Uiso 1 1 d U
C25 C 0.6615(2) 1.2011(4) -0.1428(2) 0.0177(8) Uani 1 1 d .
C26 C 0.6331(2) 1.3295(4) -0.1251(2) 0.0203(9) Uani 1 1 d .
H26 H 0.658(2) 1.374(4) -0.083(2) 0.024 Uiso 1 1 d U
C27 C 0.5686(2) 1.3895(4) -0.1625(2) 0.0206(9) Uani 1 1 d .
H27 H 0.556(2) 1.488(4) -0.150(2) 0.025 Uiso 1 1 d U
C28 C 0.5286(2) 1.3243(4) -0.2210(2) 0.0230(9) Uani 1 1 d .
H28 H 0.478(3) 1.357(4) -0.247(2) 0.028 Uiso 1 1 d U
C29 C 0.5527(2) 1.1972(4) -0.2391(2) 0.0238(9) Uani 1 1 d .
H29 H 0.528(2) 1.149(4) -0.281(2) 0.029 Uiso 1 1 d U
C30 C 0.6174(2) 1.1373(4) -0.2010(2) 0.0225(9) Uani 1 1 d .
H30 H 0.636(2) 1.041(4) -0.215(2) 0.027 Uiso 1 1 d U

loop_
_atom_site_aniso_label
_atom_site_aniso_U_11
_atom_site_aniso_U_22
_atom_site_aniso_U_33
_atom_site_aniso_U_23
_atom_site_aniso_U_13
_atom_site_aniso_U_12
K1 0.0236(5) 0.0158(4) 0.0235(5) 0.0012(4) 0.0006(3) -0.0007(4)
B1 0.021(2) 0.016(2) 0.023(2) 0.0033(19) 0.0051(19) 0.0017(19)
N1 0.0222(19) 0.027(2) 0.0215(18) 0.0027(15) 0.0001(14) -0.0003(15)
N2 0.0256(19) 0.0134(17) 0.0200(17) 0.0008(14) 0.0036(14) -0.0009(14)
N3 0.028(2) 0.0208(19) 0.0212(18) 0.0011(14) 0.0042(15) -0.0011(15)
N4 0.0254(19) 0.0180(17) 0.0177(17) 0.0000(14) 0.0035(14) 0.0005(15)
C1 0.044(3) 0.038(3) 0.027(3) 0.008(2) 0.000(2) 0.000(2)
C2 0.026(3) 0.042(3) 0.041(3) 0.000(2) 0.003(2) -0.004(2)
C3 0.032(3) 0.029(3) 0.024(2) 0.001(2) -0.0019(19) -0.006(2)
C4 0.043(3) 0.022(2) 0.022(2) -0.0018(19) 0.005(2) 0.004(2)
C5 0.027(2) 0.022(2) 0.031(2) -0.0033(19) 0.004(2) 0.0022(19)
C6 0.025(3) 0.035(3) 0.032(3) 0.005(2) -0.001(2) 0.000(2)
C7 0.024(2) 0.023(2) 0.027(2) 0.0000(19) 0.0019(18) 0.0044(18)
C8 0.034(3) 0.018(2) 0.025(2) -0.0019(18) 0.0055(19) 0.0018(19)
C9 0.028(2) 0.022(2) 0.018(2) 0.0019(17) 0.0013(18) 0.0018(18)
C10 0.030(3) 0.021(2) 0.021(2) 0.0033(17) 0.0031(18) -0.0003(19)
C11 0.025(2) 0.019(2) 0.035(3) -0.0026(18) 0.004(2) -0.0060(18)
C12 0.025(2) 0.017(2) 0.035(3) 0.0021(19) 0.0031(19) -0.0013(18)
C13 0.018(2) 0.0103(19) 0.022(2) 0.0032(16) 0.0013(16) -0.0002(16)
C14 0.021(2) 0.014(2) 0.020(2) 0.0025(16) -0.0002(17) 0.0005(17)
C15 0.031(2) 0.015(2) 0.023(2) 0.0040(17) 0.0074(19) 0.0016(18)
C16 0.042(3) 0.018(2) 0.016(2) 0.0008(18) -0.0028(19) -0.0030(19)
C17 0.028(2) 0.019(2) 0.023(2) 0.0061(17) -0.0030(18) -0.0043(18)
C18 0.023(2) 0.015(2) 0.021(2) 0.0030(16) 0.0020(17) -0.0029(17)
C19 0.018(2) 0.023(2) 0.0140(19) 0.0007(16) -0.0031(15) 0.0009(17)
C20 0.026(2) 0.023(2) 0.018(2) -0.0007(17) 0.0029(17) 0.0048(18)
C21 0.025(2) 0.023(2) 0.028(2) 0.0111(18) 0.0020(18) 0.0034(19)
C22 0.021(2) 0.042(3) 0.025(2) 0.012(2) 0.0046(18) 0.002(2)
C23 0.032(3) 0.039(3) 0.026(2) 0.001(2) 0.006(2) 0.012(2)
C24 0.026(2) 0.028(2) 0.021(2) -0.0011(19) -0.0001(17) 0.000(2)
C25 0.020(2) 0.018(2) 0.015(2) 0.0036(16) 0.0028(16) -0.0027(16)
C26 0.023(2) 0.017(2) 0.021(2) 0.0030(17) 0.0003(17) -0.0011(17)
C27 0.019(2) 0.018(2) 0.024(2) 0.0041(18) 0.0019(16) -0.0027(18)
C28 0.017(2) 0.032(3) 0.021(2) 0.0076(18) 0.0014(17) -0.0043(18)
C29 0.025(2) 0.032(3) 0.015(2) 0.0004(18) -0.0015(17) -0.0034(19)
C30 0.023(2) 0.025(2) 0.019(2) -0.0036(17) 0.0016(17) -0.0026(18)

loop_
_atom_type_symbol
_atom_type_description
_atom_type_scat_dispersion_real
_atom_type_scat_dispersion_imag
_atom_type_scat_source
C C 0.0033 0.0016 'International Tables Vol C Tables 4.2.6.8 and 6.1.1.4'
H H 0.0000 0.0000 'International Tables Vol C Tables 4.2.6.8 and 6.1.1.4'
N N 0.0061 0.0033 'International Tables Vol C Tables 4.2.6.8 and 6.1.1.4'
B B 0.0013 0.0007 'International Tables Vol C Tables 4.2.6.8 and 6.1.1.4'
K K 0.2009 0.2494 'International Tables Vol C Tables 4.2.6.8 and 6.1.1.4'

loop_
_geom_angle_atom_site_label_1
_geom_angle_atom_site_label_2
_geom_angle_atom_site_label_3
_geom_angle
N3 K1 N1 106.13(10)
N3 K1 N2 100.92(10)
N1 K1 N2 101.20(10)
N3 K1 N4 64.88(10)
N1 K1 N4 64.69(9)
N2 K1 N4 63.78(9)
N3 K1 C13 102.89(10)
N1 K1 C13 114.76(10)
N2 K1 C13 128.45(10)
N4 K1 C13 165.65(10)
N3 K1 C18 129.06(11)
N1 K1 C18 100.10(11)
N2 K1 C18 115.87(10)
N4 K1 C18 163.35(10)
C13 K1 C18 26.29(10)
N3 K1 C14 91.93(11)
N1 K1 C14 141.32(10)
N2 K1 C14 108.69(10)
N4 K1 C14 151.86(10)
C13 K1 C14 26.60(10)
C18 K1 C14 44.72(11)
N3 K1 C5 27.33(10)
N1 K1 C5 130.01(11)
N2 K1 C5 82.59(11)
N4 K1 C5 73.42(11)
C13 K1 C5 99.25(11)
C18 K1 C5 123.21(12)
C14 K1 C5 78.78(11)
N3 K1 C3 125.85(11)
N1 K1 C3 83.22(11)
N2 K1 C3 27.16(10)
N4 K1 C3 72.80(11)
C13 K1 C3 121.54(12)
C18 K1 C3 99.71(12)
C14 K1 C3 113.68(12)
C5 K1 C3 109.75(12)
N3 K1 C1 90.26(12)
N1 K1 C1 26.40(11)
N2 K1 C1 125.74(11)
N4 K1 C1 74.37(11)
C13 K1 C1 99.19(12)
C18 K1 C1 94.98(12)
C14 K1 C1 123.94(11)
C5 K1 C1 117.49(13)
C3 K1 C1 109.62(13)
N3 K1 C17 142.24(11)
N1 K1 C17 106.25(11)
N2 K1 C17 91.33(10)
N4 K1 C17 149.21(10)
C13 K1 C17 44.99(10)
C18 K1 C17 24.54(10)
C14 K1 C17 50.36(11)
C5 K1 C17 123.60(11)
C3 K1 C17 76.98(11)
C1 K1 C17 111.25(12)
N3 K1 C15 103.60(11)
N1 K1 C15 147.74(11)
N2 K1 C15 85.04(10)
N4 K1 C15 142.05(10)
C13 K1 C15 45.15(10)
C18 K1 C15 50.19(10)
C14 K1 C15 24.66(10)
C5 K1 C15 82.01(11)
C3 K1 C15 89.46(12)
C1 K1 C15 143.53(11)
C17 K1 C15 41.59(11)
N3 K1 H3A 126.3(9)
N1 K1 H3A 63.1(9)
N2 K1 H3A 41.9(9)
N4 K1 H3A 63.5(9)
C13 K1 H3A 130.0(9)
C18 K1 H3A 104.4(9)
C14 K1 H3A 130.6(9)
C5 K1 H3A 119.9(8)
C3 K1 H3A 20.2(9)
C1 K1 H3A 89.5(9)
C17 K1 H3A 85.9(9)
C15 K1 H3A 107.7(9)
N3 K1 H5B 42.8(9)
N1 K1 H5B 129.5(8)
N2 K1 H5B 62.7(9)
N4 K1 H5B 65.5(8)
C13 K1 H5B 111.3(9)
C18 K1 H5B 130.3(8)
C14 K1 H5B 86.7(9)
C5 K1 H5B 19.9(9)
C3 K1 H5B 89.9(9)
C1 K1 H5B 127.5(9)
C17 K1 H5B 120.7(8)
C15 K1 H5B 81.6(8)
H3A K1 H5B 100.9(12)
C25 B1 C19 108.6(3)
C25 B1 C13 113.6(3)
C19 B1 C13 110.1(3)
C25 B1 H1 107.5(18)
C19 B1 H1 106.8(18)
C13 B1 H1 110.0(18)
C1 N1 C2 109.3(4)
C1 N1 C7 110.7(3)
C2 N1 C7 109.7(4)
C1 N1 K1 94.7(3)
C2 N1 K1 117.9(3)
C7 N1 K1 113.5(2)
C4 N2 C3 110.4(3)
C4 N2 C9 109.1(3)
C3 N2 C9 111.2(3)
C4 N2 K1 119.4(2)
C3 N2 K1 91.2(2)
C9 N2 K1 114.2(2)
C5 N3 C6 110.0(3)
C5 N3 C11 112.3(3)
C6 N3 C11 109.9(3)
C5 N3 K1 91.7(2)
C6 N3 K1 118.2(3)
C11 N3 K1 113.6(3)
C8 N4 C12 109.6(3)
C8 N4 C10 110.3(3)
C12 N4 C10 109.4(3)
C8 N4 K1 107.9(2)
C12 N4 K1 108.9(2)
C10 N4 K1 110.6(2)
N1 C1 K1 58.9(2)
N1 C1 H1A 110(3)
K1 C1 H1A 74(3)
N1 C1 H1B 108(2)
K1 C1 H1B 78(2)
H1A C1 H1B 109(4)
N1 C1 H1C 116(3)
K1 C1 H1C 174(3)
H1A C1 H1C 107(4)
H1B C1 H1C 107(4)
N1 C2 H2A 111(3)
N1 C2 H2B 108(3)
H2A C2 H2B 111(4)
N1 C2 H2C 113(3)
H2A C2 H2C 109(4)
H2B C2 H2C 105(4)
N2 C3 K1 61.7(2)
N2 C3 H3A 109(2)
K1 C3 H3A 71(2)
N2 C3 H3B 111(3)
K1 C3 H3B 81(3)
H3A C3 H3B 110(4)
N2 C3 H3C 108(3)
K1 C3 H3C 169(3)
H3A C3 H3C 111(4)
H3B C3 H3C 107(4)
N2 C4 H4A 113(2)
N2 C4 H4B 107(3)
H4A C4 H4B 108(4)
N2 C4 H4C 111(3)
H4A C4 H4C 110(4)
H4B C4 H4C 107(4)
N3 C5 K1 61.0(2)
N3 C5 H5A 113(3)
K1 C5 H5A 170(3)
N3 C5 H5B 113(2)
K1 C5 H5B 73(2)
H5A C5 H5B 105(3)
N3 C5 H5C 108(3)
K1 C5 H5C 83(2)
H5A C5 H5C 107(4)
H5B C5 H5C 111(3)
N3 C6 H6A 106(3)
N3 C6 H6B 113(3)
H6A C6 H6B 108(4)
N3 C6 H6C 108(2)
H6A C6 H6C 113(4)
H6B C6 H6C 108(4)
N1 C7 C8 114.2(3)
N1 C7 H7A 109(3)
C8 C7 H7A 105(3)
N1 C7 H7B 109(2)
C8 C7 H7B 110(2)
H7A C7 H7B 110(3)
N4 C8 C7 114.4(3)
N4 C8 H8A 109(3)
C7 C8 H8A 108(2)
N4 C8 H8B 109(2)
C7 C8 H8B 106(2)
H8A C8 H8B 110(4)
N2 C9 C10 115.0(3)
N2 C9 H9A 111(2)
C10 C9 H9A 108(2)
N2 C9 H9B 111(2)
C10 C9 H9B 108(2)
H9A C9 H9B 103(3)
N4 C10 C9 113.9(3)
N4 C10 H10A 108(2)
C9 C10 H10A 110(2)
N4 C10 H10B 109(2)
C9 C10 H10B 108(2)
H10A C10 H10B 109(3)
N3 C11 C12 115.0(4)
N3 C11 H11A 104(2)
C12 C11 H11A 114(2)
N3 C11 H11B 106(3)
C12 C11 H11B 109(3)
H11A C11 H11B 109(3)
N4 C12 C11 115.1(3)
N4 C12 H12A 108(2)
C11 C12 H12A 109(2)
N4 C12 H12B 109(2)
C11 C12 H12B 107(2)
H12A C12 H12B 107(3)
C18 C13 C14 115.1(4)
C18 C13 B1 121.6(3)
C14 C13 B1 123.0(3)
C18 C13 K1 81.0(2)
C14 C13 K1 81.3(2)
B1 C13 K1 101.9(2)
C15 C14 C13 122.0(4)
C15 C14 K1 87.0(2)
C13 C14 K1 72.1(2)
C15 C14 H14 119(2)
C13 C14 H14 119(2)
K1 C14 H14 112(2)
C16 C15 C14 120.7(4)
C16 C15 K1 83.6(2)
C14 C15 K1 68.3(2)
C16 C15 H15 123(3)
C14 C15 H15 117(3)
K1 C15 H15 117(3)
C15 C16 C17 118.6(4)
C15 C16 K1 73.2(2)
C17 C16 K1 73.1(2)
C15 C16 H16 120(3)
C17 C16 H16 121(3)
K1 C16 H16 125(3)
C16 C17 C18 120.2(4)
C16 C17 K1 83.6(2)
C18 C17 K1 67.8(2)
C16 C17 H17 122(2)
C18 C17 H17 117(2)
K1 C17 H17 123(2)
C13 C18 C17 123.3(4)
C13 C18 K1 72.7(2)
C17 C18 K1 87.6(2)
C13 C18 H18 119(2)
C17 C18 H18 118(2)
K1 C18 H18 109(2)
C24 C19 C20 115.1(4)
C24 C19 B1 123.5(4)
C20 C19 B1 121.5(3)
C21 C20 C19 122.9(4)
C21 C20 H20 121(2)
C19 C20 H20 116(2)
C20 C21 C22 120.3(4)
C20 C21 H21 120(2)
C22 C21 H21 120(2)
C23 C22 C21 118.4(4)
C23 C22 H22 124(3)
C21 C22 H22 118(3)
C24 C23 C22 120.9(4)
C24 C23 H23 119(3)
C22 C23 H23 120(3)
C23 C24 C19 122.5(4)
C23 C24 H24 119(3)
C19 C24 H24 118(3)
C30 C25 C26 114.7(4)
C30 C25 B1 121.6(4)
C26 C25 B1 123.5(3)
C27 C26 C25 122.9(4)
C27 C26 H26 119(2)
C25 C26 H26 118(2)
C26 C27 C28 120.3(4)
C26 C27 H27 118(2)
C28 C27 H27 121(2)
C29 C28 C27 118.9(4)
C29 C28 H28 116(2)
C27 C28 H28 125(2)
C28 C29 C30 120.4(4)
C28 C29 H29 122(2)
C30 C29 H29 117(2)
C29 C30 C25 122.7(4)
C29 C30 H30 120(2)
C25 C30 H30 117(2)

loop_
_geom_bond_atom_site_label_1
_geom_bond_atom_site_label_2
_geom_bond_distance
K1 N3 2.781(4)
K1 N1 2.806(4)
K1 N2 2.823(3)
K1 N4 2.896(3)
K1 C13 3.001(4)
K1 C18 3.105(4)
K1 C14 3.118(4)
K1 C5 3.179(5)
K1 C3 3.206(5)
K1 C1 3.264(5)
K1 C17 3.350(4)
K1 C15 3.351(4)
K1 H3A 3.03(5)
K1 H5B 3.04(4)
B1 C25 1.628(6)
B1 C19 1.631(6)
B1 C13 1.633(6)
B1 H1 1.22(4)
N1 C1 1.456(6)
N1 C2 1.459(6)
N1 C7 1.468(5)
N2 C4 1.460(5)
N2 C3 1.464(5)
N2 C9 1.470(5)
N3 C5 1.460(5)
N3 C6 1.462(6)
N3 C11 1.462(5)
N4 C8 1.467(5)
N4 C12 1.478(5)
N4 C10 1.479(5)
C1 H1A 1.07(5)
C1 H1B 1.16(5)
C1 H1C 0.97(5)
C2 H2A 1.02(5)
C2 H2B 0.98(5)
C2 H2C 0.99(5)
C3 H3A 1.11(5)
C3 H3B 0.96(5)
C3 H3C 1.03(5)
C4 H4A 1.07(5)
C4 H4B 1.03(5)
C4 H4C 0.95(5)
C5 H5A 0.98(5)
C5 H5B 1.08(5)
C5 H5C 1.02(5)
C6 H6A 1.03(5)
C6 H6B 1.02(5)
C6 H6C 1.11(5)
C7 C8 1.527(6)
C7 H7A 0.96(4)
C7 H7B 1.03(4)
C8 H8A 0.97(4)
C8 H8B 0.99(5)
C9 C10 1.515(6)
C9 H9A 1.05(4)
C9 H9B 1.06(4)
C10 H10A 0.99(4)
C10 H10B 0.97(4)
C11 C12 1.513(6)
C11 H11A 1.01(4)
C11 H11B 0.96(4)
C12 H12A 1.01(4)
C12 H12B 0.99(4)
C13 C18 1.392(6)
C13 C14 1.412(5)
C14 C15 1.400(6)
C14 H14 0.98(4)
C15 C16 1.383(6)
C15 H15 0.95(4)
C16 C17 1.384(6)
C16 H16 0.96(4)
C17 C18 1.393(6)
C17 H17 1.09(4)
C18 H18 0.98(4)
C19 C24 1.398(6)
C19 C20 1.412(6)
C20 C21 1.378(6)
C20 H20 1.00(4)
C21 C22 1.387(6)
C21 H21 0.98(4)
C22 C23 1.386(6)
C22 H22 0.99(5)
C23 C24 1.384(6)
C23 H23 0.94(5)
C24 H24 0.94(4)
C25 C30 1.411(5)
C25 C26 1.413(5)
C26 C27 1.380(6)
C26 H26 0.96(4)
C27 C28 1.391(6)
C27 H27 1.04(4)
C28 C29 1.380(6)
C28 H28 1.00(4)
C29 C30 1.389(6)
C29 H29 0.97(4)
C30 H30 1.05(4)

loop_
_geom_torsion_atom_site_label_1
_geom_torsion_atom_site_label_2
_geom_torsion_atom_site_label_3
_geom_torsion_atom_site_label_4
_geom_torsion
C2 N1 C1 K1 -121.8(3)
C7 N1 C1 K1 117.3(3)
C4 N2 C3 K1 -122.1(3)
C9 N2 C3 K1 116.6(3)
C6 N3 C5 K1 -120.9(3)
C11 N3 C5 K1 116.4(3)
C1 N1 C7 C8 -68.2(5)
C2 N1 C7 C8 171.1(4)
K1 N1 C7 C8 36.8(4)
C12 N4 C8 C7 166.4(4)
C10 N4 C8 C7 -73.0(4)
K1 N4 C8 C7 47.9(4)
N1 C7 C8 N4 -60.8(5)
C4 N2 C9 C10 174.2(4)
C3 N2 C9 C10 -63.8(5)
K1 N2 C9 C10 37.6(4)
C8 N4 C10 C9 163.2(4)
C12 N4 C10 C9 -76.1(4)
K1 N4 C10 C9 43.9(4)
N2 C9 C10 N4 -57.3(5)
C5 N3 C11 C12 -62.3(5)
C6 N3 C11 C12 174.9(4)
K1 N3 C11 C12 40.0(4)
C8 N4 C12 C11 -76.4(4)
C10 N4 C12 C11 162.5(4)
K1 N4 C12 C11 41.5(4)
N3 C11 C12 N4 -58.1(5)
C25 B1 C13 C18 -153.2(3)
C19 B1 C13 C18 -31.2(5)
C25 B1 C13 C14 32.7(5)
C19 B1 C13 C14 154.7(3)
C25 B1 C13 K1 120.0(3)
C19 B1 C13 K1 -117.9(3)
C18 C13 C14 C15 -1.2(5)
B1 C13 C14 C15 173.2(3)
K1 C13 C14 C15 74.6(3)
C18 C13 C14 K1 -75.8(3)
B1 C13 C14 K1 98.6(3)
C13 C14 C15 C16 1.2(6)
K1 C14 C15 C16 67.9(4)
C13 C14 C15 K1 -66.7(3)
C14 C15 C16 C17 -0.8(6)
K1 C15 C16 C17 59.3(3)
C14 C15 C16 K1 -60.0(3)
C15 C16 C17 C18 0.4(6)
K1 C16 C17 C18 59.7(3)
C15 C16 C17 K1 -59.3(3)
C14 C13 C18 C17 0.8(5)
B1 C13 C18 C17 -173.7(4)
K1 C13 C18 C17 -75.1(4)
C14 C13 C18 K1 76.0(3)
B1 C13 C18 K1 -98.5(3)
C16 C17 C18 C13 -0.4(6)
K1 C17 C18 C13 67.4(3)
C16 C17 C18 K1 -67.9(4)
C25 B1 C19 C24 -112.7(4)
C13 B1 C19 C24 122.4(4)
C25 B1 C19 C20 67.4(5)
C13 B1 C19 C20 -57.5(5)
C24 C19 C20 C21 0.6(6)
B1 C19 C20 C21 -179.5(4)
C19 C20 C21 C22 0.0(6)
C20 C21 C22 C23 -0.4(6)
C21 C22 C23 C24 0.3(7)
C22 C23 C24 C19 0.3(7)
C20 C19 C24 C23 -0.7(6)
B1 C19 C24 C23 179.3(4)
C19 B1 C25 C30 91.2(4)
C13 B1 C25 C30 -145.9(3)
C19 B1 C25 C26 -83.9(4)
C13 B1 C25 C26 38.9(5)
C30 C25 C26 C27 -1.3(5)
B1 C25 C26 C27 174.2(3)
C25 C26 C27 C28 -0.6(6)
C26 C27 C28 C29 2.3(6)
C27 C28 C29 C30 -2.1(6)
C28 C29 C30 C25 0.1(6)
C26 C25 C30 C29 1.6(5)
B1 C25 C30 C29 -174.0(4)
